data_2233259
loop_
_publ_author_name
'Vinduvahini, M.'
'Jeyaseelan, S.'
'Shylajakumari, J.'
'Revanasiddappa, H. D.'
'Devaru, Venkatesh B.'

_publ_section_title
;
 <i>N</i>-{3-[2-(4-Fluorophenoxy)ethyl]-2,4-dioxo-1,3-diazaspiro[4.5]decan-7-yl}-4-methoxybenzenesulfonamide
;
_journal_coeditor_code PK2365
_journal_issue 1
_journal_name_full 'Acta Crystallographica Section E'
_journal_page_first o194
_journal_page_last o195
_journal_paper_doi 10.1107/S1600536811053980
_journal_volume 68
_journal_year 2012
_chemical_formula_iupac 'C23 H26 F N3 O6 S'
_chemical_formula_moiety 'C23 H26 F N3 O6 S'
_chemical_formula_sum 'C23 H26 F N3 O6 S'
_chemical_formula_weight 491.53
_chemical_melting_point 454
_chemical_name_systematic
;
<i>N</i>-{3-[2-(4-Fluorophenoxy)ethyl]-2,4-dioxo-1,3-diazaspiro[4.5]decan-
7-yl}-4-methoxybenzenesulfonamide
;
_space_group_IT_number 14
_symmetry_cell_setting monoclinic
_symmetry_space_group_name_Hall '-P 2ybc'
_symmetry_space_group_name_H-M 'P 1 21/c 1'
_atom_sites_solution_hydrogens geom
_atom_sites_solution_primary direct
_atom_sites_solution_secondary difmap
_audit_creation_method SHELXL-97
_cell_angle_alpha 90
_cell_angle_beta 97.271(5)
_cell_angle_gamma 90
_cell_formula_units_Z 4
_cell_length_a 11.926(5)
_cell_length_b 11.025(5)
_cell_length_c 18.508(5)
_cell_measurement_reflns_used 4240
_cell_measurement_temperature 293(2)
_cell_measurement_theta_max 25.00
_cell_measurement_theta_min 2.15
_cell_volume 2413.9(16)
_computing_cell_refinement 'CrysAlis PRO CCD (Oxford Diffraction, 2010)'
_computing_data_collection 'CrysAlis PRO CCD (Oxford Diffraction, 2010)'
_computing_data_reduction 'CrysAlis PRO RED (Oxford Diffraction, 2010)'
_computing_molecular_graphics 'XP in SHELXTL (Sheldrick, 2008)'
_computing_publication_material 'WinGX (Farrugia, 1999)'
_computing_structure_refinement 'SHELXL97 (Sheldrick, 2008)'
_computing_structure_solution 'SHELXS97 (Sheldrick, 2008)'
_diffrn_ambient_temperature 293(2)
_diffrn_detector_area_resol_mean 15.9821
_diffrn_measured_fraction_theta_full 1.000
_diffrn_measured_fraction_theta_max 1.000
_diffrn_measurement_device_type
;
Oxford Diffraction Xcalibur
;
_diffrn_measurement_method '\w scans'
_diffrn_radiation_monochromator graphite
_diffrn_radiation_source 'fine-focus sealed tube'
_diffrn_radiation_type MoK\a
_diffrn_radiation_wavelength 0.71073
_diffrn_reflns_av_R_equivalents 0.0352
_diffrn_reflns_av_sigmaI/netI 0.0266
_diffrn_reflns_limit_h_max 14
_diffrn_reflns_limit_h_min -14
_diffrn_reflns_limit_k_max 10
_diffrn_reflns_limit_k_min -13
_diffrn_reflns_limit_l_max 22
_diffrn_reflns_limit_l_min -20
_diffrn_reflns_number 21931
_diffrn_reflns_theta_full 25.00
_diffrn_reflns_theta_max 25.00
_diffrn_reflns_theta_min 2.15
_diffrn_standards_number 0
_exptl_absorpt_coefficient_mu 0.185
_exptl_absorpt_correction_T_max 1.000
_exptl_absorpt_correction_T_min 0.771
_exptl_absorpt_correction_type multi-scan
_exptl_absorpt_process_details '(CrysAlis PRO RED; Oxford Diffraction, 2010)'
_exptl_crystal_colour colourless
_exptl_crystal_density_diffrn 1.352
_exptl_crystal_density_method 'not measured'
_exptl_crystal_description Prism
_exptl_crystal_F_000 1032
_exptl_crystal_size_max 0.20
_exptl_crystal_size_mid 0.15
_exptl_crystal_size_min 0.12
_refine_diff_density_max 0.480
_refine_diff_density_min -0.497
_refine_ls_extinction_method none
_refine_ls_goodness_of_fit_ref 1.039
_refine_ls_hydrogen_treatment constr
_refine_ls_matrix_type full
_refine_ls_number_parameters 307
_refine_ls_number_reflns 4240
_refine_ls_number_restraints 0
_refine_ls_restrained_S_all 1.039
_refine_ls_R_factor_all 0.0540
_refine_ls_R_factor_gt 0.0405
_refine_ls_shift/su_max 0.000
_refine_ls_shift/su_mean 0.000
_refine_ls_structure_factor_coef Fsqd
_refine_ls_weighting_details 'calc w=1/[\s^2^(Fo^2^)+(0.0687P)^2^+0.7995P] where P=(Fo^2^+2Fc^2^)/3'
_refine_ls_weighting_scheme calc
_refine_ls_wR_factor_gt 0.1132
_refine_ls_wR_factor_ref 0.1207
_reflns_number_gt 3435
_reflns_number_total 4240
_reflns_threshold_expression I>2\s(I)
_cod_data_source_file pk2365.cif
_cod_data_source_block I
_cod_original_sg_symbol_H-M 'P 21/c'
_cod_database_code 2233259
_cod_database_fobs_code 2233259

loop_
_symmetry_equiv_pos_as_xyz
'x, y, z'
'-x, y+1/2, -z+1/2'
'-x, -y, -z'
'x, -y-1/2, z-1/2'

loop_
_atom_site_type_symbol
_atom_site_label
_atom_site_fract_x
_atom_site_fract_y
_atom_site_fract_z
_atom_site_U_iso_or_equiv
_atom_site_adp_type
_atom_site_calc_flag
_atom_site_refinement_flags
_atom_site_occupancy
_atom_site_symmetry_multiplicity
S S1 0.47387(4) 0.20854(4) -0.01227(2) 0.03209(16) Uani d . 1 1
F F2 1.00980(18) -0.1496(2) 0.04785(12) 0.1244(9) Uani d . 1 1
O O3 0.80071(13) 0.03367(15) 0.26846(9) 0.0512(4) Uani d . 1 1
O O4 0.70270(13) 0.38222(13) 0.31425(10) 0.0552(5) Uani d . 1 1
O O5 0.56248(13) 0.00010(12) 0.32549(8) 0.0412(4) Uani d . 1 1
O O6 0.48854(13) 0.12205(13) -0.06840(7) 0.0426(4) Uani d . 1 1
O O7 0.40333(13) 0.31161(13) -0.02950(8) 0.0434(4) Uani d . 1 1
O O8 0.91812(15) 0.39441(16) 0.11131(11) 0.0691(6) Uani d . 1 1
N N9 0.65657(14) 0.18207(14) 0.33157(9) 0.0351(4) Uani d . 1 1
N N10 0.53633(14) 0.29687(14) 0.26198(9) 0.0354(4) Uani d . 1 1
H H10 0.5036 0.3604 0.2423 0.042 Uiso calc R 1 1
N N11 0.42293(14) 0.13132(14) 0.04977(8) 0.0327(4) Uani d . 1 1
H H11 0.4017 0.0575 0.0414 0.039 Uiso calc R 1 1
C C12 1.0152(2) 0.3203(3) 0.1158(2) 0.0834(10) Uani d . 1 1
H H12A 1.0800 0.3661 0.1363 0.125 Uiso calc R 1 1
H H12B 1.0261 0.2930 0.0679 0.125 Uiso calc R 1 1
H H12C 1.0056 0.2516 0.1462 0.125 Uiso calc R 1 1
C C13 0.81799(19) 0.3448(2) 0.08321(13) 0.0463(5) Uani d . 1 1
C C14 0.7260(2) 0.4222(2) 0.07640(15) 0.0580(7) Uani d . 1 1
H H14 0.7353 0.5024 0.0916 0.070 Uiso calc R 1 1
C C15 0.6212(2) 0.3816(2) 0.04736(13) 0.0473(6) Uani d . 1 1
H H15 0.5595 0.4339 0.0431 0.057 Uiso calc R 1 1
C C16 0.60774(17) 0.26262(18) 0.02452(10) 0.0338(4) Uani d . 1 1
C C17 0.69896(18) 0.18514(18) 0.03223(12) 0.0399(5) Uani d . 1 1
H H17 0.6894 0.1048 0.0174 0.048 Uiso calc R 1 1
C C18 0.80392(19) 0.22515(19) 0.06158(12) 0.0442(5) Uani d . 1 1
H H18 0.8651 0.1722 0.0669 0.053 Uiso calc R 1 1
C C19 0.41262(16) 0.18727(16) 0.12110(10) 0.0287(4) Uani d . 1 1
H H19 0.4333 0.2731 0.1192 0.034 Uiso calc R 1 1
C C20 0.29275(16) 0.17830(19) 0.13882(11) 0.0362(5) Uani d . 1 1
H H20A 0.2691 0.0941 0.1369 0.043 Uiso calc R 1 1
H H20B 0.2427 0.2230 0.1029 0.043 Uiso calc R 1 1
C C21 0.28410(17) 0.2295(2) 0.21439(11) 0.0395(5) Uani d . 1 1
H H21A 0.2994 0.3159 0.2144 0.047 Uiso calc R 1 1
H H21B 0.2077 0.2182 0.2260 0.047 Uiso calc R 1 1
C C22 0.36675(17) 0.16844(19) 0.27258(11) 0.0361(5) Uani d . 1 1
H H22A 0.3624 0.2074 0.3191 0.043 Uiso calc R 1 1
H H22B 0.3456 0.0840 0.2769 0.043 Uiso calc R 1 1
C C23 0.48732(16) 0.17553(16) 0.25459(10) 0.0289(4) Uani d . 1 1
C C24 0.49523(16) 0.12453(17) 0.17834(10) 0.0286(4) Uani d . 1 1
H H24A 0.5716 0.1353 0.1665 0.034 Uiso calc R 1 1
H H24B 0.4792 0.0383 0.1780 0.034 Uiso calc R 1 1
C C25 0.57017(17) 0.10571(17) 0.30816(10) 0.0311(4) Uani d . 1 1
C C26 0.63708(18) 0.29892(17) 0.30243(11) 0.0367(5) Uani d . 1 1
C C27 0.76450(18) 0.1454(2) 0.37032(12) 0.0441(5) Uani d . 1 1
H H27A 0.7544 0.0724 0.3981 0.053 Uiso calc R 1 1
H H27B 0.7926 0.2087 0.4043 0.053 Uiso calc R 1 1
C C28 0.84957(19) 0.1217(2) 0.31867(13) 0.0458(6) Uani d . 1 1
H H28A 0.8655 0.1957 0.2935 0.055 Uiso calc R 1 1
H H28B 0.9196 0.0916 0.3449 0.055 Uiso calc R 1 1
C C29 0.85919(18) -0.00587(18) 0.21384(12) 0.0396(5) Uani d . 1 1
C C30 0.97395(19) 0.0047(2) 0.21463(14) 0.0531(6) Uani d . 1 1
H H30 1.0172 0.0442 0.2529 0.064 Uiso calc R 1 1
C C31 1.0247(2) -0.0442(3) 0.15802(17) 0.0681(8) Uani d . 1 1
H H31 1.1024 -0.0383 0.1576 0.082 Uiso calc R 1 1
C C32 0.9586(3) -0.1007(3) 0.10314(16) 0.0697(8) Uani d . 1 1
C C33 0.8452(2) -0.1123(3) 0.10093(14) 0.0603(7) Uani d . 1 1
H H33 0.8026 -0.1520 0.0625 0.072 Uiso calc R 1 1
C C34 0.79498(19) -0.0639(2) 0.15697(12) 0.0445(5) Uani d . 1 1
H H34 0.7171 -0.0701 0.1566 0.053 Uiso calc R 1 1

loop_
_atom_site_aniso_label
_atom_site_aniso_U_11
_atom_site_aniso_U_22
_atom_site_aniso_U_33
_atom_site_aniso_U_12
_atom_site_aniso_U_13
_atom_site_aniso_U_23
S1 0.0411(3) 0.0306(3) 0.0236(3) 0.0057(2) 0.0004(2) 0.00054(19)
F2 0.0994(16) 0.175(2) 0.1085(16) 0.0153(15) 0.0523(13) -0.0535(16)
O3 0.0437(9) 0.0566(10) 0.0553(10) -0.0118(7) 0.0141(8) -0.0204(8)
O4 0.0466(10) 0.0331(8) 0.0815(12) -0.0075(7) -0.0092(8) -0.0083(8)
O5 0.0548(9) 0.0280(8) 0.0388(8) -0.0002(6) -0.0021(7) 0.0041(6)
O6 0.0604(10) 0.0421(8) 0.0248(7) 0.0048(7) 0.0039(7) -0.0062(6)
O7 0.0495(9) 0.0380(8) 0.0398(8) 0.0113(7) -0.0049(7) 0.0062(6)
O8 0.0452(10) 0.0561(11) 0.1003(15) 0.0045(8) -0.0131(10) -0.0252(10)
N9 0.0392(10) 0.0283(8) 0.0354(9) 0.0025(7) -0.0046(8) -0.0064(7)
N10 0.0425(10) 0.0230(8) 0.0383(10) 0.0022(7) -0.0043(8) -0.0016(7)
N11 0.0451(10) 0.0271(8) 0.0256(8) -0.0028(7) 0.0033(7) -0.0059(6)
C12 0.0443(16) 0.0728(19) 0.126(3) 0.0066(14) -0.0180(17) -0.0291(19)
C13 0.0416(13) 0.0453(12) 0.0501(14) 0.0021(10) -0.0018(10) -0.0093(11)
C14 0.0518(15) 0.0392(12) 0.0798(18) 0.0044(11) -0.0039(13) -0.0195(12)
C15 0.0448(13) 0.0353(12) 0.0599(15) 0.0106(10) -0.0008(11) -0.0076(10)
C16 0.0409(11) 0.0325(10) 0.0283(10) 0.0043(9) 0.0065(9) 0.0020(8)
C17 0.0442(12) 0.0285(10) 0.0469(13) 0.0041(9) 0.0056(10) -0.0014(9)
C18 0.0410(12) 0.0382(12) 0.0526(14) 0.0107(10) 0.0034(10) 0.0002(10)
C19 0.0367(11) 0.0249(9) 0.0242(9) -0.0002(8) 0.0022(8) -0.0033(7)
C20 0.0321(11) 0.0398(11) 0.0356(11) 0.0041(9) -0.0001(9) 0.0002(9)
C21 0.0332(11) 0.0441(12) 0.0424(12) 0.0063(9) 0.0088(9) -0.0015(10)
C22 0.0404(12) 0.0389(11) 0.0304(10) 0.0021(9) 0.0093(9) -0.0013(9)
C23 0.0355(11) 0.0234(9) 0.0273(10) 0.0003(8) 0.0023(8) -0.0019(7)
C24 0.0305(10) 0.0274(9) 0.0276(10) 0.0017(8) 0.0028(8) -0.0023(7)
C25 0.0402(11) 0.0288(10) 0.0242(10) 0.0021(8) 0.0034(8) -0.0042(8)
C26 0.0397(12) 0.0286(10) 0.0408(12) 0.0019(9) 0.0013(9) -0.0073(8)
C27 0.0452(13) 0.0442(12) 0.0389(12) 0.0065(10) -0.0103(10) -0.0079(10)
C28 0.0397(12) 0.0417(12) 0.0533(14) -0.0008(10) -0.0052(10) -0.0076(10)
C29 0.0412(12) 0.0351(11) 0.0434(12) 0.0014(9) 0.0086(10) 0.0045(9)
C30 0.0383(13) 0.0600(15) 0.0608(15) -0.0006(11) 0.0054(11) 0.0004(12)
C31 0.0419(14) 0.082(2) 0.084(2) 0.0089(14) 0.0229(14) 0.0029(17)
C32 0.0637(18) 0.086(2) 0.0642(18) 0.0148(15) 0.0266(15) -0.0129(15)
C33 0.0612(17) 0.0694(17) 0.0505(15) 0.0038(13) 0.0083(13) -0.0111(13)
C34 0.0404(12) 0.0468(13) 0.0464(13) 0.0008(10) 0.0065(10) 0.0011(10)

loop_
_atom_type_symbol
_atom_type_description
_atom_type_scat_dispersion_real
_atom_type_scat_dispersion_imag
_atom_type_scat_source
C C 0.0033 0.0016 'International Tables Vol C Tables 4.2.6.8 and 6.1.1.4'
H H 0.0000 0.0000 'International Tables Vol C Tables 4.2.6.8 and 6.1.1.4'
F F 0.0171 0.0103 'International Tables Vol C Tables 4.2.6.8 and 6.1.1.4'
N N 0.0061 0.0033 'International Tables Vol C Tables 4.2.6.8 and 6.1.1.4'
O O 0.0106 0.0060 'International Tables Vol C Tables 4.2.6.8 and 6.1.1.4'
S S 0.1246 0.1234 'International Tables Vol C Tables 4.2.6.8 and 6.1.1.4'

loop_
_geom_angle_atom_site_label_1
_geom_angle_atom_site_label_2
_geom_angle_atom_site_label_3
_geom_angle
O7 S1 O6 119.32(9)
O7 S1 N11 108.41(9)
O6 S1 N11 104.85(9)
O7 S1 C16 107.30(10)
O6 S1 C16 108.50(10)
N11 S1 C16 108.01(9)
C29 O3 C28 119.76(17)
C13 O8 C12 117.8(2)
C25 N9 C26 111.34(16)
C25 N9 C27 125.11(17)
C26 N9 C27 122.64(18)
C26 N10 C23 112.96(15)
C26 N10 H10 123.5
C23 N10 H10 123.5
C19 N11 S1 119.92(13)
C19 N11 H11 120.0
S1 N11 H11 120.0
O8 C12 H12A 109.5
O8 C12 H12B 109.5
H12A C12 H12B 109.5
O8 C12 H12C 109.5
H12A C12 H12C 109.5
H12B C12 H12C 109.5
O8 C13 C18 124.4(2)
O8 C13 C14 115.9(2)
C18 C13 C14 119.8(2)
C15 C14 C13 120.5(2)
C15 C14 H14 119.7
C13 C14 H14 119.7
C14 C15 C16 119.6(2)
C14 C15 H15 120.2
C16 C15 H15 120.2
C17 C16 C15 119.9(2)
C17 C16 S1 119.78(16)
C15 C16 S1 120.32(16)
C18 C17 C16 120.7(2)
C18 C17 H17 119.6
C16 C17 H17 119.6
C17 C18 C13 119.5(2)
C17 C18 H18 120.3
C13 C18 H18 120.3
N11 C19 C20 110.81(15)
N11 C19 C24 108.26(15)
C20 C19 C24 111.53(16)
N11 C19 H19 108.7
C20 C19 H19 108.7
C24 C19 H19 108.7
C19 C20 C21 110.55(16)
C19 C20 H20A 109.5
C21 C20 H20A 109.5
C19 C20 H20B 109.5
C21 C20 H20B 109.5
H20A C20 H20B 108.1
C22 C21 C20 111.87(17)
C22 C21 H21A 109.2
C20 C21 H21A 109.2
C22 C21 H21B 109.2
C20 C21 H21B 109.2
H21A C21 H21B 107.9
C23 C22 C21 111.63(16)
C23 C22 H22A 109.3
C21 C22 H22A 109.3
C23 C22 H22B 109.3
C21 C22 H22B 109.3
H22A C22 H22B 108.0
N10 C23 C25 100.59(15)
N10 C23 C22 113.94(16)
C25 C23 C22 112.77(16)
N10 C23 C24 110.60(15)
C25 C23 C24 107.72(15)
C22 C23 C24 110.69(16)
C19 C24 C23 111.41(15)
C19 C24 H24A 109.3
C23 C24 H24A 109.3
C19 C24 H24B 109.3
C23 C24 H24B 109.3
H24A C24 H24B 108.0
O5 C25 N9 126.13(18)
O5 C25 C23 126.45(18)
N9 C25 C23 107.39(16)
O4 C26 N10 129.17(19)
O4 C26 N9 123.75(19)
N10 C26 N9 107.08(17)
N9 C27 C28 111.25(18)
N9 C27 H27A 109.4
C28 C27 H27A 109.4
N9 C27 H27B 109.4
C28 C27 H27B 109.4
H27A C27 H27B 108.0
O3 C28 C27 106.35(18)
O3 C28 H28A 110.5
C27 C28 H28A 110.5
O3 C28 H28B 110.5
C27 C28 H28B 110.5
H28A C28 H28B 108.7
O3 C29 C30 124.4(2)
O3 C29 C34 115.19(19)
C30 C29 C34 120.3(2)
C29 C30 C31 119.4(2)
C29 C30 H30 120.3
C31 C30 H30 120.3
C32 C31 C30 118.5(2)
C32 C31 H31 120.7
C30 C31 H31 120.7
C33 C32 C31 123.3(2)
C33 C32 F2 118.6(3)
C31 C32 F2 118.0(3)
C32 C33 C34 118.1(3)
C32 C33 H33 121.0
C34 C33 H33 121.0
C33 C34 C29 120.3(2)
C33 C34 H34 119.8
C29 C34 H34 119.8

loop_
_geom_bond_atom_site_label_1
_geom_bond_atom_site_label_2
_geom_bond_distance
S1 O7 1.4258(15)
S1 O6 1.4370(15)
S1 N11 1.6092(17)
S1 C16 1.759(2)
F2 C32 1.367(3)
O3 C29 1.370(3)
O3 C28 1.417(3)
O4 C26 1.209(2)
O5 C25 1.214(2)
O8 C13 1.356(3)
O8 C12 1.411(3)
N9 C25 1.358(3)
N9 C26 1.405(3)
N9 C27 1.449(3)
N10 C26 1.333(3)
N10 C23 1.459(2)
N10 H10 0.8600
N11 C19 1.476(2)
N11 H11 0.8600
C12 H12A 0.9600
C12 H12B 0.9600
C12 H12C 0.9600
C13 C18 1.383(3)
C13 C14 1.383(3)
C14 C15 1.372(3)
C14 H14 0.9300
C15 C16 1.382(3)
C15 H15 0.9300
C16 C17 1.376(3)
C17 C18 1.373(3)
C17 H17 0.9300
C18 H18 0.9300
C19 C20 1.510(3)
C19 C24 1.519(3)
C19 H19 0.9800
C20 C21 1.524(3)
C20 H20A 0.9700
C20 H20B 0.9700
C21 C22 1.522(3)
C21 H21A 0.9700
C21 H21B 0.9700
C22 C23 1.518(3)
C22 H22A 0.9700
C22 H22B 0.9700
C23 C25 1.518(3)
C23 C24 1.533(3)
C24 H24A 0.9700
C24 H24B 0.9700
C27 C28 1.502(3)
C27 H27A 0.9700
C27 H27B 0.9700
C28 H28A 0.9700
C28 H28B 0.9700
C29 C30 1.372(3)
C29 C34 1.378(3)
C30 C31 1.384(4)
C30 H30 0.9300
C31 C32 1.356(4)
C31 H31 0.9300
C32 C33 1.354(4)
C33 C34 1.370(3)
C33 H33 0.9300
C34 H34 0.9300

loop_
_geom_hbond_atom_site_label_D
_geom_hbond_atom_site_label_H
_geom_hbond_atom_site_label_A
_geom_hbond_site_symmetry_A
_geom_hbond_distance_DH
_geom_hbond_distance_HA
_geom_hbond_distance_DA
_geom_hbond_angle_DHA
_geom_hbond_publ_flag
N10 H10 O5 2_655 0.86 2.08 2.924(2) 168.00 yes
N11 H11 O6 3_655 0.86 2.39 2.991(3) 127.00 yes
C20 H20A O4 2_645 0.97 2.51 3.377(3) 148.00 yes
C31 H31 O4 2_745 0.93 2.48 3.327(3) 152.00 yes

loop_
_geom_torsion_atom_site_label_1
_geom_torsion_atom_site_label_2
_geom_torsion_atom_site_label_3
_geom_torsion_atom_site_label_4
_geom_torsion
O7 S1 N11 C19 -60.56(16)
O6 S1 N11 C19 170.97(14)
C16 S1 N11 C19 55.41(16)
C12 O8 C13 C18 2.9(4)
C12 O8 C13 C14 -176.9(3)
O8 C13 C14 C15 178.8(2)
C18 C13 C14 C15 -1.0(4)
C13 C14 C15 C16 -0.3(4)
C14 C15 C16 C17 1.2(3)
C14 C15 C16 S1 179.56(19)
O7 S1 C16 C17 -166.69(16)
O6 S1 C16 C17 -36.52(19)
N11 S1 C16 C17 76.62(18)
O7 S1 C16 C15 14.9(2)
O6 S1 C16 C15 145.07(18)
N11 S1 C16 C15 -101.79(19)
C15 C16 C17 C18 -0.9(3)
S1 C16 C17 C18 -179.27(17)
C16 C17 C18 C13 -0.4(3)
O8 C13 C18 C17 -178.5(2)
C14 C13 C18 C17 1.3(4)
S1 N11 C19 C20 125.10(15)
S1 N11 C19 C24 -112.29(16)
N11 C19 C20 C21 176.69(16)
C24 C19 C20 C21 56.0(2)
C19 C20 C21 C22 -55.3(2)
C20 C21 C22 C23 54.9(2)
C26 N10 C23 C25 8.2(2)
C26 N10 C23 C22 129.10(19)
C26 N10 C23 C24 -105.47(19)
C21 C22 C23 N10 71.3(2)
C21 C22 C23 C25 -174.89(16)
C21 C22 C23 C24 -54.1(2)
N11 C19 C24 C23 -178.48(15)
C20 C19 C24 C23 -56.3(2)
N10 C23 C24 C19 -72.4(2)
C25 C23 C24 C19 178.57(15)
C22 C23 C24 C19 54.9(2)
C26 N9 C25 O5 -178.3(2)
C27 N9 C25 O5 12.4(3)
C26 N9 C25 C23 3.5(2)
C27 N9 C25 C23 -165.77(18)
N10 C23 C25 O5 175.12(19)
C22 C23 C25 O5 53.4(3)
C24 C23 C25 O5 -69.1(2)
N10 C23 C25 N9 -6.72(19)
C22 C23 C25 N9 -128.47(17)
C24 C23 C25 N9 109.10(17)
C23 N10 C26 O4 173.8(2)
C23 N10 C26 N9 -6.5(2)
C25 N9 C26 O4 -178.7(2)
C27 N9 C26 O4 -9.1(3)
C25 N9 C26 N10 1.6(2)
C27 N9 C26 N10 171.25(17)
C25 N9 C27 C28 92.0(2)
C26 N9 C27 C28 -76.1(2)
C29 O3 C28 C27 179.60(18)
N9 C27 C28 O3 -55.9(2)
C28 O3 C29 C30 20.0(3)
C28 O3 C29 C34 -162.7(2)
O3 C29 C30 C31 176.7(2)
C34 C29 C30 C31 -0.4(4)
C29 C30 C31 C32 0.3(4)
C30 C31 C32 C33 -0.2(5)
C30 C31 C32 F2 -179.4(3)
C31 C32 C33 C34 0.3(5)
F2 C32 C33 C34 179.4(3)
C32 C33 C34 C29 -0.4(4)
O3 C29 C34 C33 -176.9(2)
C30 C29 C34 C33 0.5(3)
